data_4125238
loop_
_publ_author_name
'Wu, Jie'
'Cheng, Yangyang'
'Lan, Jingbo'
'Wu, Di'
'Qian, Shengyou'
'Yan, Lipeng'
'He, Zhen'
'Li, Xiaoyu'
'Wang, Kai'
'Zou, Bo'
'You, Jingsong'

_publ_section_title
;
 Molecular Engineering of Mechanochromic Materials by Programmed C-H
 Arylation: Making a Counterpoint in the Chromism Trend.
;
_journal_issue 39
_journal_name_full 'Journal of the American Chemical Society'
_journal_page_first 12803
_journal_page_last 12812
_journal_paper_doi 10.1021/jacs.6b03890
_journal_volume 138
_journal_year 2016
_chemical_formula_moiety '2(C20 H12 F6 N4), C H Cl3'
_chemical_formula_sum 'C41 H25 Cl3 F12 N8'
_chemical_formula_weight 964.04
_chemical_name_systematic
;
 ?
;
_space_group_crystal_system monoclinic
_space_group_IT_number 14
_space_group_name_Hall '-P 2yn'
_space_group_name_H-M_alt 'P 1 21/n 1'
_symmetry_space_group_name_Hall '-P 2yn'
_symmetry_space_group_name_H-M 'P 1 21/n 1'
_atom_sites_solution_hydrogens geom
_atom_sites_solution_primary iterative
_audit_creation_date 2016-06-15
_audit_creation_method
;
Olex2 1.2
(compiled 2016.02.19 svn.r3266 for OlexSys, GUI svn.r5155)
;
_cell_angle_alpha 90
_cell_angle_beta 101.425(9)
_cell_angle_gamma 90
_cell_formula_units_Z 4
_cell_length_a 20.468(2)
_cell_length_b 7.5319(7)
_cell_length_c 27.491(3)
_cell_measurement_reflns_used 5075
_cell_measurement_temperature 143.00(10)
_cell_measurement_theta_max 23.9550
_cell_measurement_theta_min 3.2690
_cell_volume 4154.1(7)
_computing_cell_refinement
;
CrysAlisPro, Agilent Technologies,
Version 1.171.37.35 (release 13-08-2014 CrysAlis171 .NET)
(compiled Aug 13 2014,18:06:01)
;
_computing_data_collection
;
CrysAlisPro, Agilent Technologies,
Version 1.171.37.35 (release 13-08-2014 CrysAlis171 .NET)
(compiled Aug 13 2014,18:06:01)
;
_computing_data_reduction
;
CrysAlisPro, Agilent Technologies,
Version 1.171.37.35 (release 13-08-2014 CrysAlis171 .NET)
(compiled Aug 13 2014,18:06:01)
;
_computing_molecular_graphics 'Olex2 (Dolomanov et al., 2009)'
_computing_publication_material 'Olex2 (Dolomanov et al., 2009)'
_computing_structure_refinement 'ShelXL (Sheldrick, 2015)'
_computing_structure_solution
;
Superflip (Palatinus & Chapuis, 2007;Palatinus & van der Lee, 2008;
Palatinus et al., 2012)
;
_diffrn_ambient_environment N~2~
_diffrn_ambient_temperature 143.00(10)
_diffrn_detector 'CCD plate'
_diffrn_detector_area_resol_mean 16.0874
_diffrn_detector_type Eos
_diffrn_measured_fraction_theta_full 0.998
_diffrn_measured_fraction_theta_max 0.997
_diffrn_measurement_details
;
  1 omega  -32.00   52.00   0.2000    2.5000
omega____ theta____ kappa____ phi______ frames
    -      -14.9669   57.0000    0.0000 420

  2 omega   13.00   39.00   0.2000    2.5000
omega____ theta____ kappa____ phi______ frames
    -      -14.9669   57.0000 -120.0000 130

  3 omega  -15.00   12.00   0.2000    2.5000
omega____ theta____ kappa____ phi______ frames
    -      -14.9669   57.0000 -120.0000 135

  4 omega  -35.00  -10.00   0.2000    2.5000
omega____ theta____ kappa____ phi______ frames
    -      -14.9669  128.0000 -104.0000 125

  5 omega  -42.00   53.00   0.2000    2.5000
omega____ theta____ kappa____ phi______ frames
    -      -14.9669   77.0000 -120.0000 475

  6 omega  -67.00  -42.00   0.2000    2.5000
omega____ theta____ kappa____ phi______ frames
    -      -14.9669  142.0000   67.0000 125

  7 omega  -24.00   24.00   0.2000    2.5000
omega____ theta____ kappa____ phi______ frames
    -      -14.9669  -99.0000 -120.0000 240

  8 omega   30.00   70.00   0.2000    2.5000
omega____ theta____ kappa____ phi______ frames
    -       16.6856 -128.0000 -178.0000 200

  9 omega   20.00   45.00   0.2000    2.5000
omega____ theta____ kappa____ phi______ frames
    -       16.6856 -142.0000   10.0000 125

 10 omega  -87.00  -62.00   0.2000    2.5000
omega____ theta____ kappa____ phi______ frames
    -      -14.9669 -178.0000  -90.0000 125
;
_diffrn_measurement_device 'four-circle diffractometer'
_diffrn_measurement_device_type 'Xcalibur, Eos'
_diffrn_measurement_method '\w scans'
_diffrn_orient_matrix_UB_11 -0.0264691000
_diffrn_orient_matrix_UB_12 0.0128820000
_diffrn_orient_matrix_UB_13 -0.0206402000
_diffrn_orient_matrix_UB_21 0.0227488000
_diffrn_orient_matrix_UB_22 -0.0082480000
_diffrn_orient_matrix_UB_23 -0.0162667000
_diffrn_orient_matrix_UB_31 -0.0056685000
_diffrn_orient_matrix_UB_32 -0.0929289000
_diffrn_orient_matrix_UB_33 -0.0014286000
_diffrn_radiation_monochromator graphite
_diffrn_radiation_probe x-ray
_diffrn_radiation_type MoK\a
_diffrn_radiation_wavelength 0.71073
_diffrn_reflns_av_R_equivalents 0.0566
_diffrn_reflns_av_unetI/netI 0.0436
_diffrn_reflns_Laue_measured_fraction_full 0.998
_diffrn_reflns_Laue_measured_fraction_max 0.997
_diffrn_reflns_limit_h_max 23
_diffrn_reflns_limit_h_min -25
_diffrn_reflns_limit_k_max 9
_diffrn_reflns_limit_k_min -9
_diffrn_reflns_limit_l_max 34
_diffrn_reflns_limit_l_min -33
_diffrn_reflns_number 34488
_diffrn_reflns_point_group_measured_fraction_full 0.998
_diffrn_reflns_point_group_measured_fraction_max 0.997
_diffrn_reflns_theta_full 25.242
_diffrn_reflns_theta_max 26.373
_diffrn_reflns_theta_min 2.889
_diffrn_source 'Enhance (Mo) X-ray Source'
_exptl_absorpt_coefficient_mu 0.317
_exptl_absorpt_correction_T_max 1.00000
_exptl_absorpt_correction_T_min 0.91608
_exptl_absorpt_correction_type multi-scan
_exptl_absorpt_process_details
;
CrysAlisPro, Agilent Technologies,
Version 1.171.37.35 (release 13-08-2014 CrysAlis171 .NET)
(compiled Aug 13 2014,18:06:01)
Empirical absorption correction using spherical harmonics,
 implemented in SCALE3 ABSPACK scaling algorithm.
;
_exptl_crystal_density_diffrn 1.541
_exptl_crystal_description
;
;
_exptl_crystal_F_000 1944
_exptl_crystal_size_max 0.3
_exptl_crystal_size_mid 0.3
_exptl_crystal_size_min 0.2
_refine_diff_density_max 0.399
_refine_diff_density_min -0.344
_refine_diff_density_rms 0.044
_refine_ls_extinction_coef 0.0020(6)
_refine_ls_extinction_expression Fc^*^=kFc[1+0.001xFc^2^\l^3^/sin(2\q)]^-1/4^
_refine_ls_extinction_method SHELXL
_refine_ls_goodness_of_fit_ref 1.070
_refine_ls_hydrogen_treatment constr
_refine_ls_matrix_type full
_refine_ls_number_parameters 630
_refine_ls_number_reflns 8487
_refine_ls_number_restraints 0
_refine_ls_restrained_S_all 1.070
_refine_ls_R_factor_all 0.1193
_refine_ls_R_factor_gt 0.0727
_refine_ls_shift/su_max 0.001
_refine_ls_shift/su_mean 0.000
_refine_ls_structure_factor_coef Fsqd
_refine_ls_weighting_details
;
 w=1/[\s^2^(Fo^2^)+(0.1056P)^2^+1.0806P]
 where P=(Fo^2^+2Fc^2^)/3
;
_refine_ls_weighting_scheme calc
_refine_ls_wR_factor_gt 0.2070
_refine_ls_wR_factor_ref 0.2446
_reflns_Friedel_coverage 0.000
_reflns_number_gt 4713
_reflns_number_total 8487
_reflns_threshold_expression 'I > 2\s(I)'
_cod_data_source_file ja6b03890_si_011.cif
_cod_data_source_block 160614_s4_cyy
_cod_depositor_comments 'Adding full bibliography for 4125235--4125245.cif.'
_cod_original_cell_volume 4154.0(8)
_cod_database_code 4125238
_shelxl_version_number 2013-2
_chemical_oxdiff_formula c12h12n2f1
_shelx_space_group_comment
;
The symmetry employed for this shelxl refinement is uniquely defined
by the following loop, which should always be used as a source of
symmetry information in preference to the above space-group names.
They are only intended as comments.
;
_shelx_estimated_absorpt_t_max 0.939
_shelx_estimated_absorpt_t_min 0.911
_reflns_odcompleteness_completeness 99.48
_reflns_odcompleteness_iscentric 1
_reflns_odcompleteness_theta 26.32
_olex2_refinement_description
;
1. Fixed Uiso
 At 1.2 times of:
  All C(H) groups, All C(H,H) groups, All C(H,H,H) groups
2. Uiso/Uaniso restraints and constraints
Uanis(F3) = Uanis(F3A)
Uanis(F2) = Uanis(F2A)
Uanis(F1) = Uanis(F1A)
Uanis(F5) = Uanis(F5A)
Uanis(F6) = Uanis(F6A)
Uanis(F4) = Uanis(F4A)
Uanis(F11) = Uanis(F11A)
Uanis(F10) = Uanis(F10A)
Uanis(F12) = Uanis(F12A)
Uanis(F8) = Uanis(F8A)
Uanis(F9) = Uanis(F9A)
Uanis(F7) = Uanis(F7A)
Uanis(Cl3A) = Uanis(Cl3B)
Uanis(Cl1A) = Uanis(Cl1B)
Uanis(Cl2A) = Uanis(Cl2B)
3. Others
 Sof(F1A)=Sof(F2A)=Sof(F3A)=1-FVAR(1)
 Sof(F1)=Sof(F2)=Sof(F3)=FVAR(1)
 Sof(F4A)=Sof(F5A)=Sof(F6A)=1-FVAR(2)
 Sof(F4)=Sof(F5)=Sof(F6)=FVAR(2)
 Sof(F10A)=Sof(F11A)=Sof(F12A)=1-FVAR(3)
 Sof(F10)=Sof(F11)=Sof(F12)=FVAR(3)
 Sof(F7A)=Sof(F8A)=Sof(F9A)=1-FVAR(4)
 Sof(F7)=Sof(F8)=Sof(F9)=FVAR(4)
 Sof(H41A)=Sof(Cl1B)=Sof(Cl2B)=Sof(Cl3B)=1-FVAR(5)
 Sof(H41)=Sof(Cl1A)=Sof(Cl2A)=Sof(Cl3A)=FVAR(5)
4.a Ternary CH refined with riding coordinates:
 C41(H41A), C41(H41)
4.b Aromatic/amide H refined with riding coordinates:
 C2(H2), C4(H4), C6(H6), C12(H12), C13(H13), C15(H15), C16(H16), C18(H18),
 C19(H19), C22(H22), C24(H24), C26(H26), C32(H32), C33(H33), C35(H35), C36(H36),
  C38(H38), C39(H39)
4.c Idealised Me refined as rotating group:
 C20(H20A,H20B,H20C), C40(H40A,H40B,H40C)
;
_olex2_submission_special_instructions 'No special instructions were received'

loop_
_space_group_symop_operation_xyz
'x, y, z'
'-x+1/2, y+1/2, -z+1/2'
'-x, -y, -z'
'x-1/2, -y-1/2, z-1/2'

loop_
_atom_site_label
_atom_site_type_symbol
_atom_site_fract_x
_atom_site_fract_y
_atom_site_fract_z
_atom_site_U_iso_or_equiv
_atom_site_adp_type
_atom_site_occupancy
_atom_site_site_symmetry_order
_atom_site_calc_flag
_atom_site_refinement_flags_posn
_atom_site_refinement_flags_occupancy
_atom_site_disorder_assembly
_atom_site_disorder_group
N1 N 0.10666(13) 0.9529(3) 0.40806(9) 0.0616(7) Uani 1 1 d . . . .
N2 N 0.12993(12) 0.9496(3) 0.45792(8) 0.0558(6) Uani 1 1 d . . . .
N3 N 0.02735(14) 0.8394(4) 0.44718(10) 0.0673(7) Uani 1 1 d . . . .
N4 N 0.09037(16) 0.8560(4) 0.53031(10) 0.0753(8) Uani 1 1 d . . . .
C1 C -0.10755(17) 0.8383(5) 0.30531(14) 0.0709(9) Uani 1 1 d . . . .
C2 C -0.08062(18) 0.8294(5) 0.26295(14) 0.0751(10) Uani 1 1 d . . . .
H2 H -0.1088 0.8178 0.2312 0.090 Uiso 1 1 calc R . . .
C3 C -0.01200(18) 0.8375(5) 0.26744(13) 0.0722(9) Uani 1 1 d . . . .
C4 C 0.02860(17) 0.8559(5) 0.31299(12) 0.0689(9) Uani 1 1 d . . . .
H4 H 0.0755 0.8615 0.3155 0.083 Uiso 1 1 calc R . . .
C5 C 0.00219(16) 0.8664(4) 0.35545(12) 0.0625(8) Uani 1 1 d . . . .
C6 C -0.06634(17) 0.8556(4) 0.35116(13) 0.0673(8) Uani 1 1 d . . . .
H6 H -0.0850 0.8601 0.3801 0.081 Uiso 1 1 calc R . . .
C7 C -0.1799(2) 0.8353(8) 0.3011(2) 0.1029(14) Uani 1 1 d . . . .
C8 C 0.0162(2) 0.8243(8) 0.22204(17) 0.0973(13) Uani 1 1 d . . . .
C9 C 0.04569(16) 0.8845(4) 0.40460(12) 0.0621(8) Uani 1 1 d . . . .
C10 C 0.08134(17) 0.8800(4) 0.48093(12) 0.0632(8) Uani 1 1 d . . . .
C11 C 0.19111(16) 1.0062(4) 0.48345(11) 0.0602(8) Uani 1 1 d . . . .
C12 C 0.19864(18) 0.9832(5) 0.53418(12) 0.0737(9) Uani 1 1 d . . . .
H12 H 0.2389 1.0196 0.5553 0.088 Uiso 1 1 calc R . . .
C13 C 0.1485(2) 0.9081(5) 0.55492(13) 0.0796(10) Uani 1 1 d . . . .
H13 H 0.1573 0.8933 0.5899 0.096 Uiso 1 1 calc R . . .
C14 C 0.24227(16) 1.0804(4) 0.45876(11) 0.0602(8) Uani 1 1 d . . . .
C15 C 0.23284(19) 1.1166(5) 0.40837(12) 0.0742(9) Uani 1 1 d . . . .
H15 H 0.1906 1.0955 0.3877 0.089 Uiso 1 1 calc R . . .
C16 C 0.2840(2) 1.1826(5) 0.38804(15) 0.0818(10) Uani 1 1 d . . . .
H16 H 0.2756 1.2069 0.3534 0.098 Uiso 1 1 calc R . . .
C17 C 0.34603(19) 1.2150(4) 0.41486(15) 0.0733(9) Uani 1 1 d . . . .
C18 C 0.3550(2) 1.1839(7) 0.46472(17) 0.1008(13) Uani 1 1 d . . . .
H18 H 0.3972 1.2088 0.4851 0.121 Uiso 1 1 calc R . . .
C19 C 0.3046(2) 1.1172(6) 0.48643(15) 0.0967(13) Uani 1 1 d . . . .
H19 H 0.3132 1.0964 0.5212 0.116 Uiso 1 1 calc R . . .
C20 C 0.4020(2) 1.2791(6) 0.39088(18) 0.0978(13) Uani 1 1 d . . . .
H20A H 0.3860 1.3771 0.3682 0.117 Uiso 1 1 calc GR . . .
H20B H 0.4172 1.1815 0.3723 0.117 Uiso 1 1 calc GR . . .
H20C H 0.4391 1.3204 0.4166 0.117 Uiso 1 1 calc GR . . .
F1 F -0.20655(19) 0.9919(7) 0.3073(3) 0.151(2) Uani 0.704(4) 1 d . P A 1
F2 F -0.2143(2) 0.7705(12) 0.2598(2) 0.176(3) Uani 0.704(4) 1 d . P A 1
F3 F -0.1977(2) 0.7382(11) 0.3377(3) 0.172(3) Uani 0.704(4) 1 d . P A 1
F4 F 0.0050(4) 0.9645(7) 0.1929(2) 0.160(2) Uani 0.792(6) 1 d . P B 1
F5 F 0.0833(2) 0.8042(10) 0.23179(14) 0.152(2) Uani 0.792(6) 1 d . P B 1
F6 F -0.0055(3) 0.6833(9) 0.19395(17) 0.145(2) Uani 0.792(6) 1 d . P B 1
F1A F -0.2039(6) 0.879(2) 0.3364(9) 0.151(2) Uani 0.296(4) 1 d . P A 2
F2A F -0.2108(6) 0.915(3) 0.2627(6) 0.176(3) Uani 0.296(4) 1 d . P A 2
F3A F -0.2038(7) 0.672(3) 0.2924(9) 0.172(3) Uani 0.296(4) 1 d . P A 2
F4A F 0.0507(17) 0.956(3) 0.2183(8) 0.160(2) Uani 0.208(6) 1 d . P B 2
F5A F 0.0535(10) 0.705(4) 0.2231(7) 0.152(2) Uani 0.208(6) 1 d . P B 2
F6A F -0.0228(13) 0.806(4) 0.1840(8) 0.145(2) Uani 0.208(6) 1 d . P B 2
N5 N 0.16818(12) 0.5444(3) 0.39175(9) 0.0570(6) Uani 1 1 d . . . .
N6 N 0.13667(12) 0.4814(3) 0.42772(9) 0.0568(6) Uani 1 1 d . . . .
N7 N 0.23450(14) 0.5805(4) 0.46810(9) 0.0682(7) Uani 1 1 d . . . .
N8 N 0.16100(17) 0.4569(4) 0.51647(10) 0.0779(8) Uani 1 1 d . . . .
C21 C 0.31737(17) 0.7634(4) 0.32136(13) 0.0680(9) Uani 1 1 d . . . .
C22 C 0.38063(17) 0.7908(4) 0.34959(15) 0.0743(10) Uani 1 1 d . . . .
H22 H 0.4155 0.8322 0.3342 0.089 Uiso 1 1 calc R . . .
C23 C 0.39291(16) 0.7584(5) 0.39955(15) 0.0731(9) Uani 1 1 d . . . .
C24 C 0.34176(17) 0.6991(4) 0.42207(13) 0.0689(9) Uani 1 1 d . . . .
H24 H 0.3502 0.6783 0.4568 0.083 Uiso 1 1 calc R . . .
C25 C 0.27847(15) 0.6702(4) 0.39401(12) 0.0588(8) Uani 1 1 d . . . .
C26 C 0.26658(16) 0.7028(4) 0.34334(12) 0.0628(8) Uani 1 1 d . . . .
H26 H 0.2234 0.6835 0.3238 0.075 Uiso 1 1 calc R . . .
C27 C 0.4604(2) 0.7815(8) 0.4290(2) 0.1057(15) Uani 1 1 d . . . .
C28 C 0.3057(2) 0.7978(6) 0.26694(16) 0.0879(12) Uani 1 1 d . . . .
C29 C 0.22609(15) 0.5987(4) 0.41810(11) 0.0582(8) Uani 1 1 d . . . .
C30 C 0.17809(17) 0.5052(4) 0.47367(11) 0.0622(8) Uani 1 1 d . . . .
C31 C 0.07452(15) 0.4047(4) 0.42216(12) 0.0596(8) Uani 1 1 d . . . .
C32 C 0.05820(18) 0.3537(4) 0.46643(13) 0.0703(9) Uani 1 1 d . . . .
H32 H 0.0165 0.2979 0.4662 0.084 Uiso 1 1 calc R . . .
C33 C 0.1018(2) 0.3826(5) 0.51152(13) 0.0782(10) Uani 1 1 d . . . .
H33 H 0.0878 0.3459 0.5409 0.094 Uiso 1 1 calc R . . .
C34 C 0.03092(15) 0.3832(4) 0.37353(12) 0.0596(8) Uani 1 1 d . . . .
C35 C -0.03774(17) 0.3813(5) 0.37089(14) 0.0742(9) Uani 1 1 d . . . .
H35 H -0.0550 0.3959 0.4003 0.089 Uiso 1 1 calc R . . .
C36 C -0.08105(19) 0.3583(5) 0.32566(17) 0.0862(11) Uani 1 1 d . . . .
H36 H -0.1277 0.3576 0.3247 0.103 Uiso 1 1 calc R . . .
C37 C -0.05831(19) 0.3364(5) 0.28228(15) 0.0800(10) Uani 1 1 d . . . .
C38 C 0.00967(19) 0.3338(5) 0.28545(14) 0.0810(10) Uani 1 1 d . . . .
H38 H 0.0267 0.3147 0.2561 0.097 Uiso 1 1 calc R . . .
C39 C 0.05410(17) 0.3583(5) 0.33000(12) 0.0694(9) Uani 1 1 d . . . .
H39 H 0.1007 0.3580 0.3307 0.083 Uiso 1 1 calc R . . .
C40 C -0.1056(2) 0.3181(7) 0.23296(17) 0.1100(15) Uani 1 1 d . . . .
H40A H -0.0837 0.2528 0.2098 0.132 Uiso 1 1 calc GR . . .
H40B H -0.1185 0.4363 0.2195 0.132 Uiso 1 1 calc GR . . .
H40C H -0.1455 0.2533 0.2375 0.132 Uiso 1 1 calc GR . . .
F7 F 0.257(2) 0.714(8) 0.2475(15) 0.1164(14) Uani 0.087(9) 1 d . P C 1
F8 F 0.347(3) 0.774(9) 0.2523(16) 0.1301(15) Uani 0.087(9) 1 d . P C 1
F9 F 0.301(3) 0.968(7) 0.2668(16) 0.1267(14) Uani 0.087(9) 1 d . P C 1
F10 F 0.5002(3) 0.8874(11) 0.4101(3) 0.179(4) Uani 0.704(4) 1 d . P D 1
F11 F 0.4924(2) 0.6305(7) 0.4418(3) 0.156(3) Uani 0.704(4) 1 d . P D 1
F12 F 0.4605(2) 0.8550(11) 0.4742(2) 0.163(2) Uani 0.704(4) 1 d . P D 1
F7A F 0.24121(18) 0.8166(8) 0.24621(11) 0.1164(14) Uani 0.913(9) 1 d . P C 2
F8A F 0.3297(2) 0.6701(8) 0.24172(13) 0.1301(15) Uani 0.913(9) 1 d . P C 2
F9A F 0.3355(3) 0.9453(5) 0.25572(14) 0.1267(14) Uani 0.913(9) 1 d . P C 2
F10A F 0.4782(8) 0.927(3) 0.4389(10) 0.179(4) Uani 0.296(4) 1 d . P D 2
F11A F 0.5028(7) 0.7095(18) 0.4066(7) 0.156(3) Uani 0.296(4) 1 d . P D 2
F12A F 0.4699(6) 0.710(3) 0.4714(6) 0.163(2) Uani 0.296(4) 1 d . P D 2
C41 C 0.6851(3) 0.4027(8) 0.41154(17) 0.1251(18) Uani 1 1 d . . . .
H41A H 0.7225 0.3930 0.4410 0.150 Uiso 0.089(2) 1 calc R P E 2
H41 H 0.7226 0.4095 0.4410 0.150 Uiso 0.911(2) 1 calc R P E 1
Cl1A Cl 0.65820(13) 0.6207(3) 0.39397(9) 0.1837(10) Uani 0.911(2) 1 d . P E 1
Cl2A Cl 0.71463(11) 0.3142(4) 0.36295(6) 0.1901(12) Uani 0.911(2) 1 d . P E 1
Cl3A Cl 0.62165(13) 0.2886(5) 0.42754(9) 0.2084(13) Uani 0.911(2) 1 d . P E 1
Cl1B Cl 0.6244(14) 0.506(4) 0.4235(9) 0.1837(10) Uani 0.089(2) 1 d . P E 2
Cl2B Cl 0.7011(11) 0.524(4) 0.3733(7) 0.1901(12) Uani 0.089(2) 1 d . P E 2
Cl3B Cl 0.6609(14) 0.184(4) 0.3824(9) 0.2084(13) Uani 0.089(2) 1 d . P E 2

loop_
_atom_site_aniso_label
_atom_site_aniso_U_11
_atom_site_aniso_U_22
_atom_site_aniso_U_33
_atom_site_aniso_U_23
_atom_site_aniso_U_13
_atom_site_aniso_U_12
N1 0.0642(17) 0.0675(16) 0.0524(14) 0.0002(12) 0.0100(12) 0.0073(13)
N2 0.0592(15) 0.0606(15) 0.0487(13) 0.0036(11) 0.0130(12) 0.0113(12)
N3 0.0632(17) 0.0754(18) 0.0659(17) 0.0073(13) 0.0191(14) 0.0084(13)
N4 0.077(2) 0.092(2) 0.0609(17) 0.0124(15) 0.0234(15) 0.0158(16)
C1 0.058(2) 0.076(2) 0.079(2) -0.0035(17) 0.0121(18) 0.0005(16)
C2 0.071(2) 0.082(2) 0.069(2) -0.0057(17) 0.0026(18) -0.0020(17)
C3 0.067(2) 0.082(2) 0.068(2) -0.0098(17) 0.0142(18) -0.0016(17)
C4 0.0570(19) 0.083(2) 0.067(2) -0.0027(17) 0.0132(17) -0.0019(16)
C5 0.0594(19) 0.0633(19) 0.0643(19) 0.0010(15) 0.0111(16) 0.0046(14)
C6 0.065(2) 0.070(2) 0.068(2) -0.0004(16) 0.0157(17) 0.0025(15)
C7 0.068(3) 0.144(5) 0.095(3) -0.009(3) 0.012(3) -0.009(3)
C8 0.079(3) 0.141(4) 0.073(3) -0.016(3) 0.019(2) -0.008(3)
C9 0.060(2) 0.0619(19) 0.0657(19) 0.0006(15) 0.0157(16) 0.0089(15)
C10 0.065(2) 0.066(2) 0.0617(19) 0.0056(15) 0.0193(17) 0.0141(15)
C11 0.065(2) 0.0594(18) 0.0556(17) 0.0015(14) 0.0112(15) 0.0152(15)
C12 0.075(2) 0.090(2) 0.0576(19) -0.0003(17) 0.0145(17) 0.0106(18)
C13 0.082(3) 0.104(3) 0.0544(19) 0.0064(18) 0.0177(19) 0.017(2)
C14 0.0624(19) 0.0590(18) 0.0607(18) -0.0043(14) 0.0159(15) 0.0084(14)
C15 0.071(2) 0.090(2) 0.0599(19) 0.0093(17) 0.0079(17) -0.0053(18)
C16 0.086(3) 0.089(3) 0.072(2) 0.0120(19) 0.021(2) -0.002(2)
C17 0.073(2) 0.066(2) 0.085(3) -0.0021(17) 0.026(2) 0.0037(17)
C18 0.068(3) 0.137(4) 0.094(3) -0.009(3) 0.007(2) -0.016(2)
C19 0.075(3) 0.148(4) 0.065(2) 0.003(2) 0.008(2) -0.016(2)
C20 0.097(3) 0.086(3) 0.120(3) -0.001(2) 0.045(3) -0.006(2)
F1 0.067(2) 0.129(4) 0.248(7) -0.034(4) 0.009(3) 0.036(3)
F2 0.075(2) 0.300(10) 0.149(3) -0.116(6) 0.013(2) -0.068(4)
F3 0.081(3) 0.241(7) 0.204(6) 0.093(6) 0.052(4) 0.004(3)
F4 0.223(6) 0.173(4) 0.107(3) 0.053(3) 0.086(4) 0.043(4)
F5 0.071(3) 0.306(7) 0.082(2) -0.036(3) 0.022(2) 0.003(3)
F6 0.181(4) 0.166(5) 0.101(3) -0.062(3) 0.063(3) -0.049(4)
F1A 0.067(2) 0.129(4) 0.248(7) -0.034(4) 0.009(3) 0.036(3)
F2A 0.075(2) 0.300(10) 0.149(3) -0.116(6) 0.013(2) -0.068(4)
F3A 0.081(3) 0.241(7) 0.204(6) 0.093(6) 0.052(4) 0.004(3)
F4A 0.223(6) 0.173(4) 0.107(3) 0.053(3) 0.086(4) 0.043(4)
F5A 0.071(3) 0.306(7) 0.082(2) -0.036(3) 0.022(2) 0.003(3)
F6A 0.181(4) 0.166(5) 0.101(3) -0.062(3) 0.063(3) -0.049(4)
N5 0.0535(15) 0.0608(15) 0.0578(14) -0.0008(11) 0.0137(12) 0.0032(11)
N6 0.0600(15) 0.0589(15) 0.0539(14) -0.0027(11) 0.0172(12) 0.0070(12)
N7 0.0694(18) 0.0771(18) 0.0563(16) -0.0079(13) 0.0083(13) 0.0050(14)
N8 0.094(2) 0.084(2) 0.0588(16) -0.0006(14) 0.0225(16) 0.0089(17)
C21 0.062(2) 0.068(2) 0.076(2) -0.0066(16) 0.0197(17) -0.0045(16)
C22 0.055(2) 0.073(2) 0.097(3) -0.0022(19) 0.0194(19) -0.0025(16)
C23 0.0511(19) 0.070(2) 0.094(3) -0.0122(19) 0.0064(18) -0.0028(16)
C24 0.062(2) 0.069(2) 0.072(2) -0.0076(16) 0.0033(17) 0.0035(16)
C25 0.0527(18) 0.0577(18) 0.0652(19) -0.0097(14) 0.0098(15) -0.0007(13)
C26 0.0510(18) 0.069(2) 0.067(2) -0.0063(15) 0.0087(15) 0.0004(14)
C27 0.066(3) 0.117(4) 0.122(4) -0.017(3) -0.011(3) -0.009(3)
C28 0.077(3) 0.106(4) 0.084(3) 0.005(2) 0.024(2) -0.011(2)
C29 0.0566(18) 0.0544(18) 0.0630(18) -0.0054(14) 0.0101(15) 0.0061(14)
C30 0.069(2) 0.066(2) 0.0516(17) -0.0045(14) 0.0124(16) 0.0098(16)
C31 0.0614(19) 0.0543(17) 0.0668(19) -0.0005(14) 0.0218(16) 0.0111(14)
C32 0.079(2) 0.065(2) 0.075(2) 0.0050(17) 0.036(2) 0.0096(16)
C33 0.097(3) 0.080(2) 0.065(2) 0.0062(17) 0.034(2) 0.014(2)
C34 0.0576(18) 0.0549(17) 0.0681(19) 0.0024(14) 0.0172(16) 0.0039(14)
C35 0.063(2) 0.080(2) 0.084(2) 0.0072(18) 0.0283(19) 0.0048(17)
C36 0.057(2) 0.094(3) 0.107(3) 0.002(2) 0.014(2) 0.0028(18)
C37 0.065(2) 0.083(2) 0.086(3) 0.007(2) 0.002(2) -0.0038(18)
C38 0.071(2) 0.101(3) 0.069(2) -0.0079(19) 0.0113(19) -0.0090(19)
C39 0.0579(19) 0.083(2) 0.068(2) -0.0043(17) 0.0142(17) -0.0030(16)
C40 0.081(3) 0.130(4) 0.106(3) 0.000(3) -0.012(3) -0.007(2)
F7 0.084(2) 0.181(4) 0.0815(16) 0.027(2) 0.0098(15) 0.002(2)
F8 0.169(3) 0.146(4) 0.085(2) -0.018(2) 0.050(2) 0.020(3)
F9 0.132(3) 0.131(3) 0.121(2) 0.033(2) 0.035(2) -0.036(2)
F10 0.070(3) 0.215(6) 0.230(8) 0.072(6) -0.022(3) -0.074(4)
F11 0.091(3) 0.102(4) 0.237(7) 0.003(3) -0.063(4) 0.024(2)
F12 0.086(3) 0.213(7) 0.168(4) -0.097(5) -0.029(3) -0.012(4)
F7A 0.084(2) 0.181(4) 0.0815(16) 0.027(2) 0.0098(15) 0.002(2)
F8A 0.169(3) 0.146(4) 0.085(2) -0.018(2) 0.050(2) 0.020(3)
F9A 0.132(3) 0.131(3) 0.121(2) 0.033(2) 0.035(2) -0.036(2)
F10A 0.070(3) 0.215(6) 0.230(8) 0.072(6) -0.022(3) -0.074(4)
F11A 0.091(3) 0.102(4) 0.237(7) 0.003(3) -0.063(4) 0.024(2)
F12A 0.086(3) 0.213(7) 0.168(4) -0.097(5) -0.029(3) -0.012(4)
C41 0.107(4) 0.187(5) 0.070(3) 0.000(3) -0.010(3) 0.031(4)
Cl1A 0.196(2) 0.191(2) 0.1465(17) 0.0028(14) -0.0066(16) 0.0482(17)
Cl2A 0.1558(17) 0.307(3) 0.0937(11) -0.0295(14) -0.0079(11) 0.1016(19)
Cl3A 0.1596(19) 0.313(4) 0.1367(16) 0.0619(18) -0.0103(14) -0.0464(19)
Cl1B 0.196(2) 0.191(2) 0.1465(17) 0.0028(14) -0.0066(16) 0.0482(17)
Cl2B 0.1558(17) 0.307(3) 0.0937(11) -0.0295(14) -0.0079(11) 0.1016(19)
Cl3B 0.1596(19) 0.313(4) 0.1367(16) 0.0619(18) -0.0103(14) -0.0464(19)

loop_
_atom_type_symbol
_atom_type_description
_atom_type_scat_dispersion_real
_atom_type_scat_dispersion_imag
_atom_type_scat_source
C C 0.0033 0.0016 'International Tables Vol C Tables 4.2.6.8 and 6.1.1.4'
H H 0.0000 0.0000 'International Tables Vol C Tables 4.2.6.8 and 6.1.1.4'
Cl Cl 0.1484 0.1585 'International Tables Vol C Tables 4.2.6.8 and 6.1.1.4'
F F 0.0171 0.0103 'International Tables Vol C Tables 4.2.6.8 and 6.1.1.4'
N N 0.0061 0.0033 'International Tables Vol C Tables 4.2.6.8 and 6.1.1.4'

loop_
_geom_angle_atom_site_label_1
_geom_angle_atom_site_label_2
_geom_angle_atom_site_label_3
_geom_angle
C9 N1 N2 101.6(2)
N1 N2 C10 109.1(3)
N1 N2 C11 127.6(3)
C11 N2 C10 123.2(3)
C10 N3 C9 102.3(3)
C13 N4 C10 114.2(3)
C2 C1 C7 119.9(4)
C6 C1 C2 120.0(3)
C6 C1 C7 120.1(4)
C1 C2 H2 120.4
C1 C2 C3 119.2(3)
C3 C2 H2 120.4
C2 C3 C8 118.7(3)
C4 C3 C2 120.5(3)
C4 C3 C8 120.8(3)
C3 C4 H4 119.6
C3 C4 C5 120.7(3)
C5 C4 H4 119.6
C4 C5 C6 118.9(3)
C4 C5 C9 121.0(3)
C6 C5 C9 120.1(3)
C1 C6 C5 120.6(3)
C1 C6 H6 119.7
C5 C6 H6 119.7
F1 C7 C1 114.3(5)
F1 C7 F3 102.0(6)
F2 C7 C1 115.9(5)
F2 C7 F1 106.2(6)
F2 C7 F3 105.5(6)
F3 C7 C1 111.6(4)
F1A C7 C1 119.6(7)
F1A C7 F2A 108.8(12)
F1A C7 F3A 101.8(12)
F2A C7 C1 112.9(7)
F2A C7 F3A 100.4(11)
F3A C7 C1 111.0(8)
F4 C8 C3 114.1(4)
F4 C8 F5 105.0(5)
F4 C8 F6 106.7(5)
F5 C8 C3 113.0(4)
F6 C8 C3 113.6(4)
F6 C8 F5 103.5(5)
F4A C8 C3 110.1(10)
F5A C8 C3 113.0(10)
F5A C8 F4A 103.7(17)
F5A C8 F6A 104.6(15)
F6A C8 C3 116.3(11)
F6A C8 F4A 108.3(16)
N1 C9 N3 117.0(3)
N1 C9 C5 119.2(3)
N3 C9 C5 123.7(3)
N3 C10 N2 110.0(3)
N3 C10 N4 127.0(3)
N4 C10 N2 123.0(3)
N2 C11 C12 112.6(3)
N2 C11 C14 122.9(3)
C12 C11 C14 124.6(3)
C11 C12 H12 119.3
C11 C12 C13 121.4(3)
C13 C12 H12 119.3
N4 C13 C12 125.5(3)
N4 C13 H13 117.3
C12 C13 H13 117.3
C15 C14 C11 124.5(3)
C19 C14 C11 119.3(3)
C19 C14 C15 116.2(3)
C14 C15 H15 119.6
C16 C15 C14 120.7(3)
C16 C15 H15 119.6
C15 C16 H16 118.3
C17 C16 C15 123.4(4)
C17 C16 H16 118.3
C16 C17 C18 116.1(4)
C16 C17 C20 121.9(4)
C18 C17 C20 122.0(4)
C17 C18 H18 119.0
C17 C18 C19 122.1(4)
C19 C18 H18 119.0
C14 C19 C18 121.5(4)
C14 C19 H19 119.2
C18 C19 H19 119.2
C17 C20 H20A 109.5
C17 C20 H20B 109.5
C17 C20 H20C 109.5
H20A C20 H20B 109.5
H20A C20 H20C 109.5
H20B C20 H20C 109.5
C29 N5 N6 102.2(2)
N5 N6 C30 108.8(2)
N5 N6 C31 128.5(2)
C31 N6 C30 122.7(3)
C30 N7 C29 102.8(3)
C33 N8 C30 114.7(3)
C22 C21 C28 118.8(3)
C26 C21 C22 120.4(3)
C26 C21 C28 120.8(3)
C21 C22 H22 120.0
C23 C22 C21 120.0(3)
C23 C22 H22 120.0
C22 C23 C24 119.9(3)
C22 C23 C27 119.9(4)
C24 C23 C27 120.1(4)
C23 C24 H24 119.8
C25 C24 C23 120.3(3)
C25 C24 H24 119.8
C24 C25 C26 119.3(3)
C24 C25 C29 119.4(3)
C26 C25 C29 121.2(3)
C21 C26 C25 120.0(3)
C21 C26 H26 120.0
C25 C26 H26 120.0
F10 C27 C23 116.2(5)
F10 C27 F11 108.2(6)
F10 C27 F12 103.0(6)
F11 C27 C23 113.9(4)
F11 C27 F12 101.4(6)
F12 C27 C23 112.5(5)
F10A C27 C23 117.0(10)
F10A C27 F11A 107.4(13)
F10A C27 F12A 101.8(13)
F11A C27 C23 109.7(7)
F12A C27 C23 114.5(8)
F12A C27 F11A 105.6(11)
F7 C28 C21 108.0(19)
F7 C28 F9 118(3)
F8 C28 C21 113(3)
F8 C28 F7 114(4)
F8 C28 F9 104(3)
F9 C28 C21 100(2)
F7A C28 C21 113.2(4)
F8A C28 C21 113.2(4)
F8A C28 F7A 106.8(4)
F9A C28 C21 112.8(4)
F9A C28 F7A 105.7(4)
F9A C28 F8A 104.4(4)
N5 C29 N7 116.3(3)
N5 C29 C25 121.4(3)
N7 C29 C25 122.4(3)
N7 C30 N6 109.9(3)
N7 C30 N8 127.1(3)
N8 C30 N6 123.0(3)
N6 C31 C32 113.5(3)
N6 C31 C34 122.1(3)
C32 C31 C34 124.4(3)
C31 C32 H32 119.4
C31 C32 C33 121.2(3)
C33 C32 H32 119.4
N8 C33 C32 124.9(3)
N8 C33 H33 117.5
C32 C33 H33 117.6
C35 C34 C31 118.4(3)
C39 C34 C31 123.6(3)
C39 C34 C35 117.9(3)
C34 C35 H35 119.8
C36 C35 C34 120.5(3)
C36 C35 H35 119.8
C35 C36 H36 119.1
C37 C36 C35 121.8(4)
C37 C36 H36 119.1
C36 C37 C38 117.3(3)
C36 C37 C40 121.6(4)
C38 C37 C40 121.1(4)
C37 C38 H38 118.9
C37 C38 C39 122.2(4)
C39 C38 H38 118.9
C34 C39 C38 120.3(3)
C34 C39 H39 119.8
C38 C39 H39 119.8
C37 C40 H40A 109.5
C37 C40 H40B 109.5
C37 C40 H40C 109.5
H40A C40 H40B 109.5
H40A C40 H40C 109.5
H40B C40 H40C 109.5
Cl1A C41 H41 108.7
Cl2A C41 H41 108.7
Cl2A C41 Cl1A 106.8(3)
Cl3A C41 H41 108.7
Cl3A C41 Cl1A 109.2(3)
Cl3A C41 Cl2A 114.5(4)
Cl1B C41 H41A 112.3
Cl1B C41 Cl3B 112.3(15)
Cl2B C41 H41A 112.3
Cl2B C41 Cl1B 98.0(15)
Cl2B C41 Cl3B 108.7(12)
Cl3B C41 H41A 112.3

loop_
_geom_bond_atom_site_label_1
_geom_bond_atom_site_label_2
_geom_bond_distance
N1 N2 1.359(3)
N1 C9 1.336(4)
N2 C10 1.383(4)
N2 C11 1.376(4)
N3 C9 1.342(4)
N3 C10 1.330(4)
N4 C10 1.345(4)
N4 C13 1.308(5)
C1 C2 1.385(5)
C1 C6 1.377(5)
C1 C7 1.462(6)
C2 H2 0.9500
C2 C3 1.387(5)
C3 C4 1.366(5)
C3 C8 1.479(6)
C4 H4 0.9500
C4 C5 1.382(5)
C5 C6 1.387(5)
C5 C9 1.470(4)
C6 H6 0.9500
C7 F1 1.324(7)
C7 F2 1.306(7)
C7 F3 1.351(8)
C7 F1A 1.22(2)
C7 F2A 1.27(2)
C7 F3A 1.33(2)
C8 F4 1.318(7)
C8 F5 1.354(7)
C8 F6 1.336(6)
C8 F4A 1.23(3)
C8 F5A 1.18(2)
C8 F6A 1.19(2)
C11 C12 1.383(4)
C11 C14 1.467(4)
C12 H12 0.9500
C12 C13 1.389(5)
C13 H13 0.9500
C14 C15 1.387(4)
C14 C19 1.379(5)
C15 H15 0.9500
C15 C16 1.374(5)
C16 H16 0.9500
C16 C17 1.358(5)
C17 C18 1.367(6)
C17 C20 1.509(5)
C18 H18 0.9500
C18 C19 1.384(6)
C19 H19 0.9500
C20 H20A 0.9800
C20 H20B 0.9800
C20 H20C 0.9800
N5 N6 1.368(3)
N5 C29 1.325(4)
N6 C30 1.386(4)
N6 C31 1.378(4)
N7 C29 1.358(4)
N7 C30 1.322(4)
N8 C30 1.342(4)
N8 C33 1.317(5)
C21 C22 1.387(5)
C21 C26 1.379(5)
C21 C28 1.490(5)
C22 H22 0.9500
C22 C23 1.368(5)
C23 C24 1.391(5)
C23 C27 1.468(6)
C24 H24 0.9500
C24 C25 1.387(4)
C25 C26 1.388(4)
C25 C29 1.470(4)
C26 H26 0.9500
C27 F10 1.318(8)
C27 F11 1.324(7)
C27 F12 1.358(8)
C27 F10A 1.17(2)
C27 F11A 1.282(18)
C27 F12A 1.26(2)
C28 F7 1.21(5)
C28 F8 1.02(5)
C28 F9 1.29(5)
C28 F7A 1.338(6)
C28 F8A 1.334(7)
C28 F9A 1.333(6)
C31 C32 1.379(4)
C31 C34 1.462(4)
C32 H32 0.9500
C32 C33 1.393(5)
C33 H33 0.9500
C34 C35 1.393(4)
C34 C39 1.385(4)
C35 H35 0.9500
C35 C36 1.388(5)
C36 H36 0.9500
C36 C37 1.373(6)
C37 C38 1.377(5)
C37 C40 1.508(6)
C38 H38 0.9500
C38 C39 1.385(5)
C39 H39 0.9500
C40 H40A 0.9800
C40 H40B 0.9800
C40 H40C 0.9800
C41 H41A 1.0000
C41 H41 1.0000
C41 Cl1A 1.768(6)
C41 Cl2A 1.706(5)
C41 Cl3A 1.688(6)
C41 Cl1B 1.55(3)
C41 Cl2B 1.48(3)
C41 Cl3B 1.86(3)
